data_7100523
loop_
_publ_author_name
'K. C. Kumara Swamy'
'Manab Chakravarty'
'Praveen Kommana'

_publ_section_title
;
Nonstoichiometry induced by differential oxygen/ lone
pair occupation in chiral bicyclic 1,1'-binaphthoxy cyclodiphosphazanes
;
_journal_name_full 'Chemical Communications'
_journal_paper_doi 10.1039/b509327a
_journal_year 2005
_chemical_formula_sum 'C28 H30 N2 O2 P2'
_chemical_formula_weight 488.48
_space_group_IT_number 19
_symmetry_cell_setting orthorhombic
_symmetry_space_group_name_Hall 'P 2ac 2ab'
_symmetry_space_group_name_H-M 'P 21 21 21'
_cell_angle_alpha 90.00
_cell_angle_beta 90.00
_cell_angle_gamma 90.00
_cell_formula_units_Z 4
_cell_length_a 9.661(3)
_cell_length_b 15.095(2)
_cell_length_c 17.904(4)
_cell_measurement_temperature 293(2)
_cell_volume 2610.8(10)
_diffrn_ambient_temperature 293(2)
_exptl_crystal_density_diffrn 1.243
_cod_database_code 7100523

loop_
_symmetry_equiv_pos_as_xyz
'x, y, z'
'-x+1/2, -y, z+1/2'
'-x, y+1/2, -z+1/2'
'x+1/2, -y+1/2, -z'

loop_
_atom_site_label
_atom_site_type_symbol
_atom_site_fract_x
_atom_site_fract_y
_atom_site_fract_z
_atom_site_U_iso_or_equiv
_atom_site_adp_type
_atom_site_occupancy
_atom_site_symmetry_multiplicity
_atom_site_calc_flag
_atom_site_refinement_flags
_atom_site_disorder_assembly
_atom_site_disorder_group
P1 P 0.68254(13) 0.50861(8) -0.01315(7) 0.0466(3) Uani 1 1 d . . .
P2 P 0.78947(14) 0.42919(9) 0.09938(8) 0.0494(4) Uani 1 1 d . . .
O1 O 0.6051(3) 0.6020(2) 0.01432(18) 0.0472(8) Uani 1 1 d . . .
O2 O 0.7596(3) 0.4848(2) 0.17753(18) 0.0514(9) Uani 1 1 d . . .
N1 N 0.8319(3) 0.5096(3) 0.0357(2) 0.0439(10) Uani 1 1 d . . .
N2 N 0.6365(4) 0.4324(3) 0.0528(2) 0.0492(10) Uani 1 1 d . . .
C1 C 0.9751(5) 0.5252(3) 0.0088(3) 0.0515(13) Uani 1 1 d . . .
C2 C 1.0337(7) 0.4406(4) -0.0255(4) 0.088(2) Uani 1 1 d . . .
H2A H 1.0390 0.3953 0.0120 0.133 Uiso 1 1 calc R . .
H2B H 1.1245 0.4521 -0.0450 0.133 Uiso 1 1 calc R . .
H2C H 0.9743 0.4211 -0.0653 0.133 Uiso 1 1 calc R . .
C3 C 0.9729(6) 0.5968(3) -0.0511(3) 0.0619(15) Uani 1 1 d . . .
H3A H 0.9068 0.5812 -0.0890 0.093 Uiso 1 1 calc R . .
H3B H 1.0632 0.6018 -0.0731 0.093 Uiso 1 1 calc R . .
H3C H 0.9474 0.6524 -0.0290 0.093 Uiso 1 1 calc R . .
C4 C 1.0612(6) 0.5565(5) 0.0749(3) 0.0813(19) Uani 1 1 d . . .
H4A H 1.0218 0.6098 0.0949 0.122 Uiso 1 1 calc R . .
H4B H 1.1543 0.5678 0.0588 0.122 Uiso 1 1 calc R . .
H4C H 1.0619 0.5114 0.1128 0.122 Uiso 1 1 calc R . .
C5 C 0.5292(6) 0.3641(3) 0.0441(4) 0.0648(16) Uani 1 1 d . . .
C6 C 0.5467(11) 0.3170(5) -0.0301(4) 0.124(3) Uani 1 1 d . . .
H6A H 0.5277 0.3575 -0.0701 0.185 Uiso 1 1 calc R . .
H6B H 0.4837 0.2679 -0.0327 0.185 Uiso 1 1 calc R . .
H6C H 0.6400 0.2957 -0.0345 0.185 Uiso 1 1 calc R . .
C7 C 0.5378(8) 0.2967(4) 0.1070(3) 0.084(2) Uani 1 1 d . . .
H7A H 0.6241 0.2654 0.1038 0.126 Uiso 1 1 calc R . .
H7B H 0.4626 0.2554 0.1027 0.126 Uiso 1 1 calc R . .
H7C H 0.5321 0.3266 0.1542 0.126 Uiso 1 1 calc R . .
C8 C 0.3918(6) 0.4111(5) 0.0487(6) 0.127(3) Uani 1 1 d . . .
H8A H 0.3906 0.4487 0.0919 0.190 Uiso 1 1 calc R . .
H8B H 0.3188 0.3681 0.0525 0.190 Uiso 1 1 calc R . .
H8C H 0.3785 0.4462 0.0046 0.190 Uiso 1 1 calc R . .
C9 C 0.6720(5) 0.6665(3) 0.0558(2) 0.0412(11) Uani 1 1 d . . .
C10 C 0.7372(5) 0.7344(3) 0.0159(3) 0.0475(12) Uani 1 1 d . . .
H10 H 0.7289 0.7362 -0.0358 0.057 Uiso 1 1 calc R . .
C11 C 0.8114(6) 0.7969(3) 0.0508(3) 0.0518(13) Uani 1 1 d . . .
H11 H 0.8540 0.8413 0.0230 0.062 Uiso 1 1 calc R . .
C12 C 0.8256(5) 0.7964(3) 0.1295(3) 0.0463(12) Uani 1 1 d . . .
C13 C 0.9074(6) 0.8595(3) 0.1677(4) 0.0624(16) Uani 1 1 d . . .
H13 H 0.9565 0.9015 0.1404 0.075 Uiso 1 1 calc R . .
C14 C 0.9154(6) 0.8599(4) 0.2431(4) 0.0684(17) Uani 1 1 d . . .
H14 H 0.9700 0.9016 0.2675 0.082 Uiso 1 1 calc R . .
C15 C 0.8410(6) 0.7970(4) 0.2841(3) 0.0672(16) Uani 1 1 d . . .
H15 H 0.8451 0.7977 0.3360 0.081 Uiso 1 1 calc R . .
C16 C 0.7624(6) 0.7346(4) 0.2488(3) 0.0568(14) Uani 1 1 d . . .
H16 H 0.7144 0.6932 0.2773 0.068 Uiso 1 1 calc R . .
C17 C 0.7523(5) 0.7314(3) 0.1712(3) 0.0438(12) Uani 1 1 d . . .
C18 C 0.6734(5) 0.6648(3) 0.1325(3) 0.0417(11) Uani 1 1 d . . .
C19 C 0.5884(5) 0.6014(3) 0.1765(2) 0.0417(11) Uani 1 1 d . . .
C20 C 0.4526(5) 0.6296(3) 0.1997(3) 0.0437(12) Uani 1 1 d . . .
C21 C 0.3984(5) 0.7129(3) 0.1795(3) 0.0508(13) Uani 1 1 d . . .
H21 H 0.4513 0.7512 0.1505 0.061 Uiso 1 1 calc R . .
C22 C 0.2696(6) 0.7383(4) 0.2021(3) 0.0622(15) Uani 1 1 d . . .
H22 H 0.2353 0.7933 0.1877 0.075 Uiso 1 1 calc R . .
C23 C 0.1882(6) 0.6824(4) 0.2468(3) 0.0681(16) Uani 1 1 d . . .
H23 H 0.1006 0.7004 0.2620 0.082 Uiso 1 1 calc R . .
C24 C 0.2376(6) 0.6022(4) 0.2676(3) 0.0670(16) Uani 1 1 d . . .
H24 H 0.1833 0.5651 0.2970 0.080 Uiso 1 1 calc R . .
C25 C 0.3709(5) 0.5741(3) 0.2451(3) 0.0489(12) Uani 1 1 d . . .
C26 C 0.4225(5) 0.4907(3) 0.2668(3) 0.0591(14) Uani 1 1 d . . .
H26 H 0.3689 0.4534 0.2963 0.071 Uiso 1 1 calc R . .
C27 C 0.5515(6) 0.4647(3) 0.2444(3) 0.0563(14) Uani 1 1 d . . .
H27 H 0.5866 0.4105 0.2602 0.068 Uiso 1 1 calc R . .
C28 C 0.6312(5) 0.5190(3) 0.1979(3) 0.0452(12) Uani 1 1 d . . .

loop_
_atom_site_aniso_label
_atom_site_aniso_U_11
_atom_site_aniso_U_22
_atom_site_aniso_U_33
_atom_site_aniso_U_23
_atom_site_aniso_U_13
_atom_site_aniso_U_12
P1 0.0420(7) 0.0486(7) 0.0492(7) -0.0002(6) -0.0048(6) 0.0022(6)
P2 0.0410(7) 0.0491(7) 0.0581(8) 0.0072(7) -0.0006(7) 0.0094(6)
O1 0.0416(18) 0.0487(18) 0.0513(19) -0.0004(17) -0.0087(17) 0.0067(16)
O2 0.0416(19) 0.059(2) 0.0533(19) 0.0059(18) -0.0017(16) 0.0132(17)
N1 0.031(2) 0.051(2) 0.051(2) 0.007(2) -0.0007(18) 0.005(2)
N2 0.039(2) 0.046(2) 0.063(3) 0.001(2) -0.010(2) -0.001(2)
C1 0.037(3) 0.056(3) 0.062(3) 0.004(3) 0.003(3) 0.002(2)
C2 0.067(4) 0.067(4) 0.131(6) -0.006(4) 0.036(4) 0.015(3)
C3 0.047(3) 0.074(4) 0.065(3) 0.006(3) 0.014(3) 0.000(3)
C4 0.051(3) 0.118(5) 0.075(4) 0.007(4) -0.012(3) -0.023(4)
C5 0.059(4) 0.050(3) 0.085(4) -0.004(3) -0.004(3) -0.013(3)
C6 0.179(9) 0.091(5) 0.100(5) -0.022(5) -0.004(6) -0.057(6)
C7 0.090(5) 0.060(4) 0.101(5) 0.012(4) 0.013(4) -0.018(4)
C8 0.040(4) 0.104(6) 0.237(10) 0.035(7) -0.024(5) -0.013(4)
C9 0.036(3) 0.044(3) 0.043(3) 0.000(2) 0.001(2) 0.008(2)
C10 0.045(3) 0.052(3) 0.046(3) 0.008(3) 0.009(2) 0.010(3)
C11 0.046(3) 0.043(3) 0.066(3) 0.010(3) 0.014(3) 0.004(3)
C12 0.031(3) 0.043(3) 0.064(3) -0.002(3) 0.008(3) 0.007(2)
C13 0.042(3) 0.046(3) 0.099(5) -0.008(3) 0.007(3) -0.001(3)
C14 0.050(3) 0.069(4) 0.086(5) -0.022(4) -0.011(4) 0.001(3)
C15 0.062(4) 0.077(4) 0.062(4) -0.015(3) -0.007(3) 0.010(4)
C16 0.052(3) 0.063(3) 0.056(3) -0.006(3) 0.002(3) 0.004(3)
C17 0.037(3) 0.046(3) 0.048(3) -0.001(2) 0.002(2) 0.007(2)
C18 0.034(3) 0.039(2) 0.052(3) 0.002(2) 0.003(2) 0.005(2)
C19 0.038(3) 0.046(3) 0.041(3) 0.007(2) 0.001(2) 0.001(2)
C20 0.038(3) 0.046(3) 0.047(3) 0.000(2) 0.001(2) 0.001(2)
C21 0.042(3) 0.048(3) 0.062(3) 0.003(3) 0.006(3) 0.002(3)
C22 0.052(3) 0.056(3) 0.078(4) 0.002(3) -0.001(3) 0.013(3)
C23 0.048(3) 0.075(4) 0.081(4) -0.005(3) 0.016(3) 0.003(3)
C24 0.054(3) 0.070(4) 0.077(4) -0.001(3) 0.019(3) -0.007(3)
C25 0.043(3) 0.054(3) 0.049(3) 0.006(3) 0.009(2) -0.001(3)
C26 0.060(3) 0.066(3) 0.052(3) 0.012(3) 0.018(3) -0.007(3)
C27 0.061(3) 0.051(3) 0.057(3) 0.017(3) 0.009(3) 0.006(3)
C28 0.042(3) 0.052(3) 0.042(3) 0.005(2) 0.003(2) 0.002(2)

loop_
_geom_bond_atom_site_label_1
_geom_bond_atom_site_label_2
_geom_bond_distance
_geom_bond_site_symmetry_2
_geom_bond_publ_flag
P1 O1 1.670(3) . ?
P1 N1 1.687(4) . ?
P1 N2 1.707(4) . ?
P2 O2 1.657(3) . ?
P2 N2 1.697(4) . ?
P2 N1 1.715(4) . ?
O1 C9 1.384(5) . ?
O2 C28 1.393(6) . ?
N1 C1 1.484(6) . ?
N2 C5 1.471(6) . ?
C1 C4 1.521(7) . ?
C1 C3 1.523(6) . ?
C1 C2 1.526(7) . ?
C2 H2A 0.9600 . ?
C2 H2B 0.9600 . ?
C2 H2C 0.9600 . ?
C3 H3A 0.9600 . ?
C3 H3B 0.9600 . ?
C3 H3C 0.9600 . ?
C4 H4A 0.9600 . ?
C4 H4B 0.9600 . ?
C4 H4C 0.9600 . ?
C5 C8 1.507(8) . ?
C5 C6 1.517(9) . ?
C5 C7 1.520(7) . ?
C6 H6A 0.9600 . ?
C6 H6B 0.9600 . ?
C6 H6C 0.9600 . ?
C7 H7A 0.9600 . ?
C7 H7B 0.9600 . ?
C7 H7C 0.9600 . ?
C8 H8A 0.9600 . ?
C8 H8B 0.9600 . ?
C8 H8C 0.9600 . ?
C9 C18 1.374(6) . ?
C9 C10 1.400(6) . ?
C10 C11 1.339(7) . ?
C10 H10 0.9300 . ?
C11 C12 1.415(7) . ?
C11 H11 0.9300 . ?
C12 C13 1.414(7) . ?
C12 C17 1.422(6) . ?
C13 C14 1.354(7) . ?
C13 H13 0.9300 . ?
C14 C15 1.398(8) . ?
C14 H14 0.9300 . ?
C15 C16 1.365(7) . ?
C15 H15 0.9300 . ?
C16 C17 1.394(7) . ?
C16 H16 0.9300 . ?
C17 C18 1.439(6) . ?
C18 C19 1.487(6) . ?
C19 C28 1.365(6) . ?
C19 C20 1.441(7) . ?
C20 C25 1.409(6) . ?
C20 C21 1.410(6) . ?
C21 C22 1.363(7) . ?
C21 H21 0.9300 . ?
C22 C23 1.405(7) . ?
C22 H22 0.9300 . ?
C23 C24 1.354(7) . ?
C23 H23 0.9300 . ?
C24 C25 1.413(7) . ?
C24 H24 0.9300 . ?
C25 C26 1.409(7) . ?
C26 C27 1.366(7) . ?
C26 H26 0.9300 . ?
C27 C28 1.399(6) . ?
C27 H27 0.9300 . ?

loop_
_cod_related_entry_id
_cod_related_entry_database
_cod_related_entry_code
1 ChemSpider 21150257
